data_7014286
loop_
_publ_author_name
'Harry Adams'
'Scott Clunas'
'David E. Fenton'
'Sharon E. Spey'

_publ_section_title
;
 The systematic generation of monodentate bridging ethanoates in
 dinuclear nickel(II) complexes of asymmetric compartmental ligands
;
_journal_issue 3
_journal_name_full 'J. Chem. Soc., Dalton Trans.'
_journal_page_first 441
_journal_page_last 448
_journal_year 2002
_chemical_formula_sum 'C27 H37 N5 Ni2 O5 S'
_chemical_formula_weight 661.10
_chemical_name_systematic
; 
? 
;
_space_group_IT_number 14
_symmetry_cell_setting monoclinic
_symmetry_space_group_name_Hall '-P 2ybc'
_symmetry_space_group_name_H-M 'P 1 21/c 1'
_atom_sites_solution_hydrogens geom
_atom_sites_solution_primary direct
_atom_sites_solution_secondary difmap
_audit_creation_method SHELXL-97
_cell_angle_alpha 90.00
_cell_angle_beta 100.036(4)
_cell_angle_gamma 90.00
_cell_formula_units_Z 4
_cell_length_a 12.248(2)
_cell_length_b 9.9703(18)
_cell_length_c 24.179(5)
_cell_measurement_temperature 150(2)
_cell_volume 2907.5(9)
_computing_cell_refinement 'Bruker SMART'
_computing_data_collection 'Bruker SMART'
_computing_data_reduction 'Bruker SHELXTL'
_computing_molecular_graphics 'Bruker SHELXTL'
_computing_publication_material 'Bruker SHELXTL'
_computing_structure_refinement 'SHELXL-97 (Sheldrick, 1997)'
_computing_structure_solution 'SHELXS-97 (Sheldrick, 1990)'
_diffrn_ambient_temperature 150(2)
_diffrn_measured_fraction_theta_full 0.971
_diffrn_measured_fraction_theta_max 0.971
_diffrn_measurement_device_type 'CCD area detector'
_diffrn_measurement_method 'phi and omega scans'
_diffrn_radiation_monochromator graphite
_diffrn_radiation_source 'fine-focus sealed tube'
_diffrn_radiation_type MoK\a
_diffrn_radiation_wavelength 0.71073
_diffrn_reflns_av_R_equivalents 0.1742
_diffrn_reflns_av_sigmaI/netI 0.2605
_diffrn_reflns_limit_h_max 14
_diffrn_reflns_limit_h_min -16
_diffrn_reflns_limit_k_max 13
_diffrn_reflns_limit_k_min -10
_diffrn_reflns_limit_l_max 30
_diffrn_reflns_limit_l_min -31
_diffrn_reflns_number 18427
_diffrn_reflns_theta_full 28.40
_diffrn_reflns_theta_max 28.40
_diffrn_reflns_theta_min 1.69
_exptl_absorpt_coefficient_mu 1.412
_exptl_absorpt_correction_T_max 0.8717
_exptl_absorpt_correction_T_min 0.7851
_exptl_absorpt_correction_type Semi-empirical
_exptl_crystal_colour Green
_exptl_crystal_density_diffrn 1.510
_exptl_crystal_density_method 'not measured'
_exptl_crystal_description block
_exptl_crystal_F_000 1384
_exptl_crystal_size_max 0.18
_exptl_crystal_size_mid 0.18
_exptl_crystal_size_min 0.10
_refine_diff_density_max 0.702
_refine_diff_density_min -0.630
_refine_diff_density_rms 0.148
_refine_ls_extinction_method none
_refine_ls_goodness_of_fit_ref 0.810
_refine_ls_hydrogen_treatment mixed
_refine_ls_matrix_type full
_refine_ls_number_parameters 361
_refine_ls_number_reflns 7082
_refine_ls_number_restraints 0
_refine_ls_restrained_S_all 0.810
_refine_ls_R_factor_all 0.1785
_refine_ls_R_factor_gt 0.0644
_refine_ls_shift/su_max 0.000
_refine_ls_shift/su_mean 0.000
_refine_ls_structure_factor_coef Fsqd
_refine_ls_weighting_details 'calc w=1/[\s^2^(Fo^2^)+(0.0560P)^2^+0.0000P] where P=(Fo^2^+2Fc^2^)/3'
_refine_ls_weighting_scheme calc
_refine_ls_wR_factor_gt 0.1163
_refine_ls_wR_factor_ref 0.1682
_reflns_number_gt 2840
_reflns_number_total 7082
_reflns_threshold_expression >2sigma(I)
_cod_data_source_file ESI.txt
_cod_data_source_block ifn167m
_cod_depositor_comments
;
The following automatic conversions were performed:
'_symmetry_cell_setting' value 'Monoclinic' changed to 'monoclinic'
according to '/home/saulius/struct/CIF-dictionaries/cif_core.dic'
dictionary named 'cif_core.dic' version 2.4.1 from 2010-06-29.

Automatic conversion script
Id: cif_fix_enum 1527 2010-12-29 10:47:43Z saulius 
;
_cod_original_cell_volume 2907.4(9)
_cod_original_sg_symbol_H-M P2(1)/c
_cod_database_code 7014286

loop_
_symmetry_equiv_pos_as_xyz
'x, y, z'
'-x, y+1/2, -z+1/2'
'-x, -y, -z'
'x, -y-1/2, z-1/2'

loop_
_atom_site_label
_atom_site_type_symbol
_atom_site_fract_x
_atom_site_fract_y
_atom_site_fract_z
_atom_site_U_iso_or_equiv
_atom_site_adp_type
_atom_site_occupancy
_atom_site_symmetry_multiplicity
_atom_site_calc_flag
_atom_site_refinement_flags
_atom_site_disorder_assembly
_atom_site_disorder_group
Ni1 Ni 0.27847(6) 0.42686(8) 0.39314(3) 0.0218(2) Uani 1 1 d . . .
Ni2 Ni 0.19011(6) 0.59509(8) 0.28532(3) 0.0217(2) Uani 1 1 d . . .
S1 S 0.19127(15) 0.68834(18) 0.54854(8) 0.0342(5) Uani 1 1 d . . .
N1 N 0.2629(4) 0.7587(5) 0.2522(2) 0.0228(12) Uani 1 1 d . . .
N2 N 0.0622(4) 0.6102(5) 0.2113(2) 0.0246(13) Uani 1 1 d . . .
N3 N 0.2351(4) 0.2494(5) 0.4294(2) 0.0258(13) Uani 1 1 d . . .
N4 N 0.4408(4) 0.4000(5) 0.4245(2) 0.0223(12) Uani 1 1 d . . .
N5 N 0.2441(4) 0.5351(5) 0.4603(2) 0.0299(14) Uani 1 1 d . . .
O1 O 0.3136(3) 0.5932(4) 0.35330(17) 0.0250(10) Uani 1 1 d . . .
O2 O 0.2634(3) 0.4490(4) 0.24919(17) 0.0256(10) Uani 1 1 d . . .
O3 O 0.2907(3) 0.3110(4) 0.32356(17) 0.0239(10) Uani 1 1 d . . .
O4 O 0.1054(3) 0.4819(4) 0.34423(18) 0.0261(11) Uani 1 1 d . . .
O5 O 0.0916(3) 0.7000(4) 0.33285(18) 0.0278(11) Uani 1 1 d . . .
C1 C 0.4033(5) 0.6687(6) 0.3646(3) 0.0236(15) Uani 1 1 d . . .
C2 C 0.5020(5) 0.6237(6) 0.3987(3) 0.0223(15) Uani 1 1 d . . .
C3 C 0.5946(6) 0.7083(7) 0.4083(3) 0.0299(17) Uani 1 1 d . . .
H3A H 0.6610 0.6760 0.4306 0.036 Uiso 1 1 calc R . .
C4 C 0.5935(6) 0.8357(7) 0.3869(3) 0.0308(17) Uani 1 1 d . . .
C5 C 0.4984(6) 0.8749(7) 0.3525(3) 0.0320(17) Uani 1 1 d . . .
H5A H 0.4977 0.9614 0.3359 0.038 Uiso 1 1 calc R . .
C6 C 0.4023(5) 0.7979(6) 0.3397(3) 0.0241(15) Uani 1 1 d . . .
C7 C 0.2996(5) 0.8484(6) 0.3011(3) 0.0264(16) Uani 1 1 d . . .
H7A H 0.2386 0.8571 0.3229 0.032 Uiso 1 1 calc R . .
H7B H 0.3149 0.9386 0.2873 0.032 Uiso 1 1 calc R . .
C8 C 0.1672(5) 0.8205(6) 0.2142(3) 0.0284(16) Uani 1 1 d . . .
H8A H 0.1943 0.8893 0.1903 0.034 Uiso 1 1 calc R . .
H8B H 0.1174 0.8648 0.2367 0.034 Uiso 1 1 calc R . .
C9 C 0.1051(5) 0.7139(6) 0.1780(3) 0.0312(17) Uani 1 1 d . . .
H9A H 0.0425 0.7554 0.1522 0.037 Uiso 1 1 calc R . .
H9B H 0.1550 0.6719 0.1548 0.037 Uiso 1 1 calc R . .
C10 C 0.1348(5) 0.2403(7) 0.4434(3) 0.0305(17) Uani 1 1 d . . .
H10A H 0.0907 0.3190 0.4416 0.037 Uiso 1 1 calc R . .
C11 C 0.0917(6) 0.1218(7) 0.4603(3) 0.0393(19) Uani 1 1 d . . .
H11A H 0.0200 0.1192 0.4702 0.047 Uiso 1 1 calc R . .
C12 C 0.1563(6) 0.0068(7) 0.4624(3) 0.0372(19) Uani 1 1 d . . .
H12A H 0.1285 -0.0773 0.4722 0.045 Uiso 1 1 calc R . .
C13 C 0.2605(6) 0.0171(7) 0.4501(3) 0.0322(17) Uani 1 1 d . . .
H13A H 0.3068 -0.0599 0.4525 0.039 Uiso 1 1 calc R . .
C14 C 0.2993(5) 0.1384(6) 0.4342(3) 0.0256(15) Uani 1 1 d . . .
C15 C 0.4174(5) 0.1537(6) 0.4234(3) 0.0273(16) Uani 1 1 d . . .
H15A H 0.4593 0.0713 0.4363 0.033 Uiso 1 1 calc R . .
H15B H 0.4152 0.1614 0.3824 0.033 Uiso 1 1 calc R . .
C16 C 0.4783(5) 0.2715(6) 0.4515(3) 0.0261(16) Uani 1 1 d . . .
H16A H 0.4683 0.2740 0.4912 0.031 Uiso 1 1 calc R . .
H16B H 0.5585 0.2604 0.4510 0.031 Uiso 1 1 calc R . .
C17 C 0.5156(5) 0.4899(7) 0.4233(3) 0.0256(16) Uani 1 1 d . . .
H17A H 0.5887 0.4663 0.4406 0.031 Uiso 1 1 calc R . .
C18 C 0.6938(5) 0.9267(7) 0.3971(3) 0.0388(19) Uani 1 1 d . . .
H18A H 0.7540 0.8826 0.4227 0.058 Uiso 1 1 calc R . .
H18B H 0.6744 1.0110 0.4138 0.058 Uiso 1 1 calc R . .
H18C H 0.7180 0.9454 0.3613 0.058 Uiso 1 1 calc R . .
C19 C 0.3545(5) 0.7231(7) 0.2218(3) 0.0265(16) Uani 1 1 d . . .
H19A H 0.3252 0.6596 0.1913 0.032 Uiso 1 1 calc R . .
H19B H 0.4125 0.6755 0.2482 0.032 Uiso 1 1 calc R . .
C20 C 0.4086(5) 0.8406(7) 0.1962(3) 0.0367(18) Uani 1 1 d . . .
H20A H 0.4675 0.8069 0.1772 0.055 Uiso 1 1 calc R . .
H20B H 0.4404 0.9030 0.2261 0.055 Uiso 1 1 calc R . .
H20C H 0.3528 0.8873 0.1690 0.055 Uiso 1 1 calc R . .
C21 C -0.0466(5) 0.6543(6) 0.2235(3) 0.0305(17) Uani 1 1 d . . .
H21A H -0.1003 0.6589 0.1883 0.046 Uiso 1 1 calc R . .
H21B H -0.0390 0.7431 0.2411 0.046 Uiso 1 1 calc R . .
H21C H -0.0726 0.5901 0.2490 0.046 Uiso 1 1 calc R . .
C22 C 0.0445(6) 0.4842(6) 0.1795(3) 0.0315(17) Uani 1 1 d . . .
H22A H -0.0139 0.4969 0.1467 0.047 Uiso 1 1 calc R . .
H22B H 0.0222 0.4138 0.2036 0.047 Uiso 1 1 calc R . .
H22C H 0.1135 0.4578 0.1671 0.047 Uiso 1 1 calc R . .
C23 C 0.0652(5) 0.5955(7) 0.3557(3) 0.0250(15) Uani 1 1 d . . .
C24 C -0.0169(5) 0.6001(7) 0.3950(3) 0.0315(17) Uani 1 1 d . . .
H24A H 0.0174 0.5639 0.4317 0.047 Uiso 1 1 calc R . .
H24B H -0.0820 0.5462 0.3796 0.047 Uiso 1 1 calc R . .
H24C H -0.0395 0.6932 0.3996 0.047 Uiso 1 1 calc R . .
C25 C 0.2874(5) 0.3367(6) 0.2722(3) 0.0229(15) Uani 1 1 d . . .
C26 C 0.3135(5) 0.2232(6) 0.2359(3) 0.0303(17) Uani 1 1 d . . .
H26A H 0.3081 0.2547 0.1971 0.045 Uiso 1 1 calc R . .
H26B H 0.2605 0.1501 0.2371 0.045 Uiso 1 1 calc R . .
H26C H 0.3889 0.1908 0.2497 0.045 Uiso 1 1 calc R . .
C27 C 0.2220(5) 0.5988(6) 0.4969(3) 0.0240(15) Uani 1 1 d . . .

loop_
_atom_site_aniso_label
_atom_site_aniso_U_11
_atom_site_aniso_U_22
_atom_site_aniso_U_33
_atom_site_aniso_U_23
_atom_site_aniso_U_13
_atom_site_aniso_U_12
Ni1 0.0242(4) 0.0238(4) 0.0170(5) 0.0007(4) 0.0030(3) 0.0015(4)
Ni2 0.0242(4) 0.0215(4) 0.0191(5) 0.0020(4) 0.0032(4) 0.0018(4)
S1 0.0398(11) 0.0382(10) 0.0258(10) -0.0054(8) 0.0087(8) 0.0078(9)
N1 0.028(3) 0.024(3) 0.015(3) 0.000(2) -0.001(2) -0.003(3)
N2 0.017(3) 0.026(3) 0.029(3) 0.003(2) 0.000(2) 0.002(2)
N3 0.033(3) 0.029(3) 0.015(3) 0.000(2) 0.004(3) 0.002(3)
N4 0.029(3) 0.027(3) 0.011(3) -0.001(2) 0.004(2) 0.002(3)
N5 0.032(3) 0.035(3) 0.022(3) -0.003(3) 0.003(3) 0.003(3)
O1 0.028(2) 0.023(2) 0.022(2) 0.002(2) 0.000(2) -0.001(2)
O2 0.036(3) 0.026(2) 0.015(2) 0.0042(19) 0.003(2) 0.007(2)
O3 0.029(2) 0.024(2) 0.020(3) -0.001(2) 0.007(2) 0.001(2)
O4 0.031(3) 0.023(2) 0.025(3) -0.001(2) 0.006(2) 0.000(2)
O5 0.029(3) 0.026(2) 0.028(3) 0.003(2) 0.005(2) 0.000(2)
C1 0.032(4) 0.028(4) 0.012(3) -0.008(3) 0.006(3) -0.003(3)
C2 0.030(4) 0.026(4) 0.013(3) 0.004(3) 0.010(3) 0.000(3)
C3 0.036(4) 0.040(4) 0.013(4) -0.004(3) 0.000(3) 0.004(4)
C4 0.031(4) 0.050(5) 0.011(4) -0.005(3) 0.002(3) -0.001(4)
C5 0.045(4) 0.026(4) 0.031(4) -0.005(3) 0.021(4) -0.010(3)
C6 0.032(4) 0.024(4) 0.018(4) -0.005(3) 0.008(3) -0.004(3)
C7 0.030(4) 0.021(3) 0.030(4) 0.005(3) 0.010(3) 0.002(3)
C8 0.023(4) 0.025(4) 0.035(4) 0.013(3) 0.001(3) 0.004(3)
C9 0.030(4) 0.037(4) 0.023(4) 0.010(3) -0.003(3) -0.006(3)
C10 0.024(4) 0.041(4) 0.026(4) 0.000(3) 0.004(3) 0.000(3)
C11 0.042(4) 0.052(5) 0.025(4) 0.012(4) 0.007(4) -0.008(4)
C12 0.046(5) 0.034(4) 0.030(4) 0.013(3) 0.002(4) -0.003(4)
C13 0.043(5) 0.023(4) 0.029(4) 0.007(3) 0.001(4) 0.004(3)
C14 0.037(4) 0.027(4) 0.012(3) 0.006(3) 0.001(3) 0.004(3)
C15 0.036(4) 0.026(4) 0.021(4) 0.001(3) 0.006(3) 0.007(3)
C16 0.026(4) 0.033(4) 0.018(4) 0.004(3) 0.002(3) 0.007(3)
C17 0.020(3) 0.044(4) 0.013(3) -0.005(3) 0.004(3) 0.007(3)
C18 0.041(4) 0.050(5) 0.028(4) -0.009(4) 0.012(3) -0.014(4)
C19 0.019(3) 0.040(4) 0.022(4) -0.001(3) 0.007(3) 0.004(3)
C20 0.034(4) 0.048(5) 0.031(4) 0.008(4) 0.014(3) 0.001(4)
C21 0.023(4) 0.029(4) 0.039(4) 0.002(3) 0.004(3) 0.004(3)
C22 0.037(4) 0.034(4) 0.019(4) -0.001(3) -0.006(3) -0.002(3)
C23 0.018(3) 0.034(4) 0.020(4) -0.003(3) -0.006(3) -0.002(3)
C24 0.025(4) 0.037(4) 0.034(4) 0.000(3) 0.010(3) 0.000(3)
C25 0.021(3) 0.030(4) 0.019(4) -0.004(3) 0.006(3) -0.002(3)
C26 0.042(4) 0.025(4) 0.025(4) 0.005(3) 0.010(3) 0.003(3)
C27 0.022(3) 0.026(4) 0.025(4) 0.002(3) 0.008(3) 0.001(3)

loop_
_atom_type_symbol
_atom_type_description
_atom_type_scat_dispersion_real
_atom_type_scat_dispersion_imag
_atom_type_scat_source
C C 0.0033 0.0016 'International Tables Vol C Tables 4.2.6.8 and 6.1.1.4'
H H 0.0000 0.0000 'International Tables Vol C Tables 4.2.6.8 and 6.1.1.4'
N N 0.0061 0.0033 'International Tables Vol C Tables 4.2.6.8 and 6.1.1.4'
O O 0.0106 0.0060 'International Tables Vol C Tables 4.2.6.8 and 6.1.1.4'
S S 0.1246 0.1234 'International Tables Vol C Tables 4.2.6.8 and 6.1.1.4'
Ni Ni 0.3393 1.1124 'International Tables Vol C Tables 4.2.6.8 and 6.1.1.4'

loop_
_geom_angle_atom_site_label_1
_geom_angle_atom_site_label_2
_geom_angle_atom_site_label_3
_geom_angle
_geom_angle_site_symmetry_1
_geom_angle_site_symmetry_3
_geom_angle_publ_flag
O1 Ni1 N4 90.62(19) . . ?
O1 Ni1 N5 92.1(2) . . ?
N4 Ni1 N5 95.5(2) . . ?
O1 Ni1 O3 91.10(16) . . ?
N4 Ni1 O3 91.46(18) . . ?
N5 Ni1 O3 172.29(19) . . ?
O1 Ni1 N3 176.00(18) . . ?
N4 Ni1 N3 92.0(2) . . ?
N5 Ni1 N3 90.7(2) . . ?
O3 Ni1 N3 85.85(18) . . ?
O1 Ni1 O4 79.13(16) . . ?
N4 Ni1 O4 168.93(18) . . ?
N5 Ni1 O4 89.07(18) . . ?
O3 Ni1 O4 84.62(15) . . ?
N3 Ni1 O4 97.98(18) . . ?
O2 Ni2 O1 91.09(17) . . ?
O2 Ni2 N1 98.49(19) . . ?
O1 Ni2 N1 90.59(18) . . ?
O2 Ni2 O5 163.08(17) . . ?
O1 Ni2 O5 88.81(17) . . ?
N1 Ni2 O5 98.43(19) . . ?
O2 Ni2 N2 90.29(18) . . ?
O1 Ni2 N2 176.16(18) . . ?
N1 Ni2 N2 85.66(19) . . ?
O5 Ni2 N2 90.90(18) . . ?
O2 Ni2 O4 101.98(17) . . ?
O1 Ni2 O4 80.84(16) . . ?
N1 Ni2 O4 157.90(18) . . ?
O5 Ni2 O4 61.31(16) . . ?
N2 Ni2 O4 102.37(17) . . ?
O2 Ni2 C23 133.0(2) . . ?
O1 Ni2 C23 84.61(18) . . ?
N1 Ni2 C23 128.2(2) . . ?
O5 Ni2 C23 30.20(18) . . ?
N2 Ni2 C23 97.05(19) . . ?
O4 Ni2 C23 31.12(17) . . ?
C19 N1 C7 112.8(5) . . ?
C19 N1 C8 111.9(5) . . ?
C7 N1 C8 109.8(5) . . ?
C19 N1 Ni2 114.4(4) . . ?
C7 N1 Ni2 104.7(4) . . ?
C8 N1 Ni2 102.5(3) . . ?
C9 N2 C22 110.5(5) . . ?
C9 N2 C21 108.7(5) . . ?
C22 N2 C21 107.6(5) . . ?
C9 N2 Ni2 103.1(3) . . ?
C22 N2 Ni2 113.0(4) . . ?
C21 N2 Ni2 113.8(4) . . ?
C10 N3 C14 118.0(6) . . ?
C10 N3 Ni1 118.6(5) . . ?
C14 N3 Ni1 123.0(4) . . ?
C17 N4 C16 116.6(5) . . ?
C17 N4 Ni1 123.9(4) . . ?
C16 N4 Ni1 119.5(4) . . ?
C27 N5 Ni1 177.6(5) . . ?
C1 O1 Ni1 127.8(4) . . ?
C1 O1 Ni2 129.6(4) . . ?
Ni1 O1 Ni2 101.84(18) . . ?
C25 O2 Ni2 122.9(4) . . ?
C25 O3 Ni1 133.9(4) . . ?
C23 O4 Ni2 85.9(4) . . ?
C23 O4 Ni1 116.9(4) . . ?
Ni2 O4 Ni1 87.66(15) . . ?
C23 O5 Ni2 92.5(4) . . ?
O1 C1 C2 122.4(6) . . ?
O1 C1 C6 119.0(6) . . ?
C2 C1 C6 118.5(6) . . ?
C3 C2 C1 119.5(6) . . ?
C3 C2 C17 116.9(6) . . ?
C1 C2 C17 123.6(6) . . ?
C4 C3 C2 122.8(6) . . ?
C5 C4 C3 116.5(6) . . ?
C5 C4 C18 120.7(6) . . ?
C3 C4 C18 122.7(6) . . ?
C4 C5 C6 125.1(6) . . ?
C5 C6 C1 117.5(6) . . ?
C5 C6 C7 122.1(6) . . ?
C1 C6 C7 120.4(6) . . ?
N1 C7 C6 113.1(5) . . ?
N1 C8 C9 109.4(5) . . ?
N2 C9 C8 112.0(5) . . ?
N3 C10 C11 123.3(7) . . ?
C10 C11 C12 118.1(7) . . ?
C13 C12 C11 118.6(7) . . ?
C12 C13 C14 120.5(7) . . ?
N3 C14 C13 121.3(6) . . ?
N3 C14 C15 117.4(6) . . ?
C13 C14 C15 121.3(6) . . ?
C16 C15 C14 114.6(5) . . ?
N4 C16 C15 113.0(5) . . ?
N4 C17 C2 128.0(6) . . ?
N1 C19 C20 115.7(5) . . ?
O5 C23 O4 120.2(6) . . ?
O5 C23 C24 120.6(6) . . ?
O4 C23 C24 119.2(6) . . ?
O5 C23 Ni2 57.3(3) . . ?
O4 C23 Ni2 62.9(3) . . ?
C24 C23 Ni2 175.8(4) . . ?
O3 C25 O2 125.4(6) . . ?
O3 C25 C26 116.7(6) . . ?
O2 C25 C26 117.9(6) . . ?
N5 C27 S1 179.8(7) . . ?

loop_
_geom_bond_atom_site_label_1
_geom_bond_atom_site_label_2
_geom_bond_distance
_geom_bond_site_symmetry_2
_geom_bond_publ_flag
Ni1 O1 2.002(4) . ?
Ni1 N4 2.018(5) . ?
Ni1 N5 2.053(6) . ?
Ni1 O3 2.068(4) . ?
Ni1 N3 2.084(5) . ?
Ni1 O4 2.307(4) . ?
Ni2 O2 1.991(4) . ?
Ni2 O1 2.030(4) . ?
Ni2 N1 2.085(5) . ?
Ni2 O5 2.087(4) . ?
Ni2 N2 2.168(5) . ?
Ni2 O4 2.212(4) . ?
Ni2 C23 2.478(7) . ?
S1 C27 1.631(7) . ?
N1 C19 1.486(7) . ?
N1 C7 1.489(8) . ?
N1 C8 1.491(7) . ?
N2 C9 1.463(8) . ?
N2 C22 1.469(8) . ?
N2 C21 1.481(7) . ?
N3 C10 1.333(7) . ?
N3 C14 1.351(7) . ?
N4 C17 1.286(7) . ?
N4 C16 1.474(7) . ?
N5 C27 1.160(7) . ?
O1 C1 1.320(7) . ?
O2 C25 1.262(7) . ?
O3 C25 1.262(7) . ?
O4 C23 1.284(7) . ?
O5 C23 1.248(7) . ?
C1 C2 1.413(8) . ?
C1 C6 1.421(8) . ?
C2 C3 1.400(8) . ?
C2 C17 1.458(8) . ?
C3 C4 1.370(9) . ?
C4 C5 1.366(9) . ?
C4 C18 1.512(9) . ?
C5 C6 1.394(8) . ?
C6 C7 1.516(8) . ?
C8 C9 1.497(9) . ?
C10 C11 1.385(9) . ?
C11 C12 1.388(9) . ?
C12 C13 1.364(9) . ?
C13 C14 1.378(8) . ?
C14 C15 1.521(9) . ?
C15 C16 1.491(8) . ?
C19 C20 1.529(8) . ?
C23 C24 1.501(8) . ?
C25 C26 1.500(8) . ?

loop_
_geom_torsion_atom_site_label_1
_geom_torsion_atom_site_label_2
_geom_torsion_atom_site_label_3
_geom_torsion_atom_site_label_4
_geom_torsion
_geom_torsion_site_symmetry_1
_geom_torsion_site_symmetry_2
_geom_torsion_site_symmetry_3
_geom_torsion_site_symmetry_4
_geom_torsion_publ_flag
O2 Ni2 N1 C19 -9.1(4) . . . . ?
O1 Ni2 N1 C19 82.1(4) . . . . ?
O5 Ni2 N1 C19 170.9(4) . . . . ?
N2 Ni2 N1 C19 -98.8(4) . . . . ?
O4 Ni2 N1 C19 148.6(4) . . . . ?
C23 Ni2 N1 C19 165.7(4) . . . . ?
O2 Ni2 N1 C7 -133.1(4) . . . . ?
O1 Ni2 N1 C7 -41.9(4) . . . . ?
O5 Ni2 N1 C7 47.0(4) . . . . ?
N2 Ni2 N1 C7 137.2(4) . . . . ?
O4 Ni2 N1 C7 24.6(7) . . . . ?
C23 Ni2 N1 C7 41.7(4) . . . . ?
O2 Ni2 N1 C8 112.3(4) . . . . ?
O1 Ni2 N1 C8 -156.5(4) . . . . ?
O5 Ni2 N1 C8 -67.6(4) . . . . ?
N2 Ni2 N1 C8 22.6(4) . . . . ?
O4 Ni2 N1 C8 -90.0(6) . . . . ?
C23 Ni2 N1 C8 -72.9(4) . . . . ?
O2 Ni2 N2 C9 -92.4(4) . . . . ?
O1 Ni2 N2 C9 19(3) . . . . ?
N1 Ni2 N2 C9 6.1(4) . . . . ?
O5 Ni2 N2 C9 104.5(4) . . . . ?
O4 Ni2 N2 C9 165.3(4) . . . . ?
C23 Ni2 N2 C9 134.1(4) . . . . ?
O2 Ni2 N2 C22 26.9(4) . . . . ?
O1 Ni2 N2 C22 138(3) . . . . ?
N1 Ni2 N2 C22 125.4(4) . . . . ?
O5 Ni2 N2 C22 -136.2(4) . . . . ?
O4 Ni2 N2 C22 -75.4(4) . . . . ?
C23 Ni2 N2 C22 -106.6(4) . . . . ?
O2 Ni2 N2 C21 150.0(4) . . . . ?
O1 Ni2 N2 C21 -99(3) . . . . ?
N1 Ni2 N2 C21 -111.5(4) . . . . ?
O5 Ni2 N2 C21 -13.1(4) . . . . ?
O4 Ni2 N2 C21 47.7(4) . . . . ?
C23 Ni2 N2 C21 16.5(4) . . . . ?
O1 Ni1 N3 C10 -77(3) . . . . ?
N4 Ni1 N3 C10 151.2(5) . . . . ?
N5 Ni1 N3 C10 55.7(5) . . . . ?
O3 Ni1 N3 C10 -117.4(5) . . . . ?
O4 Ni1 N3 C10 -33.5(5) . . . . ?
O1 Ni1 N3 C14 96(3) . . . . ?
N4 Ni1 N3 C14 -35.7(5) . . . . ?
N5 Ni1 N3 C14 -131.3(5) . . . . ?
O3 Ni1 N3 C14 55.6(5) . . . . ?
O4 Ni1 N3 C14 139.6(5) . . . . ?
O1 Ni1 N4 C17 13.1(5) . . . . ?
N5 Ni1 N4 C17 -79.0(5) . . . . ?
O3 Ni1 N4 C17 104.2(5) . . . . ?
N3 Ni1 N4 C17 -169.9(5) . . . . ?
O4 Ni1 N4 C17 35.2(12) . . . . ?
O1 Ni1 N4 C16 -167.9(4) . . . . ?
N5 Ni1 N4 C16 100.0(4) . . . . ?
O3 Ni1 N4 C16 -76.8(4) . . . . ?
N3 Ni1 N4 C16 9.1(4) . . . . ?
O4 Ni1 N4 C16 -145.8(8) . . . . ?
O1 Ni1 N5 C27 56(13) . . . . ?
N4 Ni1 N5 C27 146(13) . . . . ?
O3 Ni1 N5 C27 -58(14) . . . . ?
N3 Ni1 N5 C27 -121(13) . . . . ?
O4 Ni1 N5 C27 -23(13) . . . . ?
N4 Ni1 O1 C1 -20.8(5) . . . . ?
N5 Ni1 O1 C1 74.7(5) . . . . ?
O3 Ni1 O1 C1 -112.3(5) . . . . ?
N3 Ni1 O1 C1 -153(3) . . . . ?
O4 Ni1 O1 C1 163.4(5) . . . . ?
N4 Ni1 O1 Ni2 150.2(2) . . . . ?
N5 Ni1 O1 Ni2 -114.2(2) . . . . ?
O3 Ni1 O1 Ni2 58.72(18) . . . . ?
N3 Ni1 O1 Ni2 18(3) . . . . ?
O4 Ni1 O1 Ni2 -25.59(16) . . . . ?
O2 Ni2 O1 C1 95.4(5) . . . . ?
N1 Ni2 O1 C1 -3.1(5) . . . . ?
O5 Ni2 O1 C1 -101.5(5) . . . . ?
N2 Ni2 O1 C1 -16(3) . . . . ?
O4 Ni2 O1 C1 -162.6(5) . . . . ?
C23 Ni2 O1 C1 -131.4(5) . . . . ?
O2 Ni2 O1 Ni1 -75.34(19) . . . . ?
N1 Ni2 O1 Ni1 -173.8(2) . . . . ?
O5 Ni2 O1 Ni1 87.73(19) . . . . ?
N2 Ni2 O1 Ni1 174(3) . . . . ?
O4 Ni2 O1 Ni1 26.61(17) . . . . ?
C23 Ni2 O1 Ni1 57.8(2) . . . . ?
O1 Ni2 O2 C25 56.9(5) . . . . ?
N1 Ni2 O2 C25 147.6(5) . . . . ?
O5 Ni2 O2 C25 -32.6(9) . . . . ?
N2 Ni2 O2 C25 -126.7(5) . . . . ?
O4 Ni2 O2 C25 -24.0(5) . . . . ?
C23 Ni2 O2 C25 -26.8(6) . . . . ?
O1 Ni1 O3 C25 -18.8(5) . . . . ?
N4 Ni1 O3 C25 -109.5(5) . . . . ?
N5 Ni1 O3 C25 95.4(15) . . . . ?
N3 Ni1 O3 C25 158.6(6) . . . . ?
O4 Ni1 O3 C25 60.2(5) . . . . ?
O2 Ni2 O4 C23 -176.1(3) . . . . ?
O1 Ni2 O4 C23 94.8(3) . . . . ?
N1 Ni2 O4 C23 26.4(6) . . . . ?
O5 Ni2 O4 C23 1.1(3) . . . . ?
N2 Ni2 O4 C23 -83.1(3) . . . . ?
O2 Ni2 O4 Ni1 66.79(17) . . . . ?
O1 Ni2 O4 Ni1 -22.38(14) . . . . ?
N1 Ni2 O4 Ni1 -90.7(5) . . . . ?
O5 Ni2 O4 Ni1 -116.07(19) . . . . ?
N2 Ni2 O4 Ni1 159.76(16) . . . . ?
C23 Ni2 O4 Ni1 -117.1(4) . . . . ?
O1 Ni1 O4 C23 -61.4(4) . . . . ?
N4 Ni1 O4 C23 -83.9(10) . . . . ?
N5 Ni1 O4 C23 30.9(5) . . . . ?
O3 Ni1 O4 C23 -153.6(4) . . . . ?
N3 Ni1 O4 C23 121.4(4) . . . . ?
O1 Ni1 O4 Ni2 22.85(15) . . . . ?
N4 Ni1 O4 Ni2 0.4(10) . . . . ?
N5 Ni1 O4 Ni2 115.13(19) . . . . ?
O3 Ni1 O4 Ni2 -69.32(15) . . . . ?
N3 Ni1 O4 Ni2 -154.35(17) . . . . ?
O2 Ni2 O5 C23 8.6(8) . . . . ?
O1 Ni2 O5 C23 -81.3(4) . . . . ?
N1 Ni2 O5 C23 -171.7(4) . . . . ?
N2 Ni2 O5 C23 102.5(4) . . . . ?
O4 Ni2 O5 C23 -1.1(3) . . . . ?
Ni1 O1 C1 C2 16.5(8) . . . . ?
Ni2 O1 C1 C2 -152.0(5) . . . . ?
Ni1 O1 C1 C6 -166.3(4) . . . . ?
Ni2 O1 C1 C6 25.2(8) . . . . ?
O1 C1 C2 C3 179.1(6) . . . . ?
C6 C1 C2 C3 1.8(9) . . . . ?
O1 C1 C2 C17 1.6(9) . . . . ?
C6 C1 C2 C17 -175.7(6) . . . . ?
C1 C2 C3 C4 1.4(9) . . . . ?
C17 C2 C3 C4 179.1(6) . . . . ?
C2 C3 C4 C5 -3.7(10) . . . . ?
C2 C3 C4 C18 -179.6(6) . . . . ?
C3 C4 C5 C6 2.9(10) . . . . ?
C18 C4 C5 C6 178.9(6) . . . . ?
C4 C5 C6 C1 0.2(10) . . . . ?
C4 C5 C6 C7 179.8(6) . . . . ?
O1 C1 C6 C5 -179.9(5) . . . . ?
C2 C1 C6 C5 -2.6(9) . . . . ?
O1 C1 C6 C7 0.4(9) . . . . ?
C2 C1 C6 C7 177.8(5) . . . . ?
C19 N1 C7 C6 -50.0(7) . . . . ?
C8 N1 C7 C6 -175.6(5) . . . . ?
Ni2 N1 C7 C6 74.9(5) . . . . ?
C5 C6 C7 N1 123.0(6) . . . . ?
C1 C6 C7 N1 -57.4(8) . . . . ?
C19 N1 C8 C9 74.6(6) . . . . ?
C7 N1 C8 C9 -159.3(5) . . . . ?
Ni2 N1 C8 C9 -48.4(6) . . . . ?
C22 N2 C9 C8 -156.3(5) . . . . ?
C21 N2 C9 C8 85.8(6) . . . . ?
Ni2 N2 C9 C8 -35.2(6) . . . . ?
N1 C8 C9 N2 60.1(7) . . . . ?
C14 N3 C10 C11 -2.7(9) . . . . ?
Ni1 N3 C10 C11 170.7(5) . . . . ?
N3 C10 C11 C12 -0.4(10) . . . . ?
C10 C11 C12 C13 2.8(10) . . . . ?
C11 C12 C13 C14 -2.1(10) . . . . ?
C10 N3 C14 C13 3.5(9) . . . . ?
Ni1 N3 C14 C13 -169.6(5) . . . . ?
C10 N3 C14 C15 -174.3(6) . . . . ?
Ni1 N3 C14 C15 12.6(7) . . . . ?
C12 C13 C14 N3 -1.1(10) . . . . ?
C12 C13 C14 C15 176.6(6) . . . . ?
N3 C14 C15 C16 46.1(8) . . . . ?
C13 C14 C15 C16 -131.7(6) . . . . ?
C17 N4 C16 C15 -144.0(6) . . . . ?
Ni1 N4 C16 C15 36.9(7) . . . . ?
C14 C15 C16 N4 -73.9(7) . . . . ?
C16 N4 C17 C2 178.9(6) . . . . ?
Ni1 N4 C17 C2 -2.1(9) . . . . ?
C3 C2 C17 N4 173.2(6) . . . . ?
C1 C2 C17 N4 -9.3(10) . . . . ?
C7 N1 C19 C20 -61.3(7) . . . . ?
C8 N1 C19 C20 63.1(7) . . . . ?
Ni2 N1 C19 C20 179.2(4) . . . . ?
Ni2 O5 C23 O4 1.9(6) . . . . ?
Ni2 O5 C23 C24 -175.8(5) . . . . ?
Ni2 O4 C23 O5 -1.8(5) . . . . ?
Ni1 O4 C23 O5 83.5(6) . . . . ?
Ni2 O4 C23 C24 175.9(5) . . . . ?
Ni1 O4 C23 C24 -98.8(5) . . . . ?
Ni1 O4 C23 Ni2 85.3(3) . . . . ?
O2 Ni2 C23 O5 -176.6(3) . . . . ?
O1 Ni2 C23 O5 96.9(4) . . . . ?
N1 Ni2 C23 O5 10.4(5) . . . . ?
N2 Ni2 C23 O5 -79.6(4) . . . . ?
O4 Ni2 C23 O5 178.1(6) . . . . ?
O2 Ni2 C23 O4 5.3(4) . . . . ?
O1 Ni2 C23 O4 -81.2(3) . . . . ?
N1 Ni2 C23 O4 -167.7(3) . . . . ?
O5 Ni2 C23 O4 -178.1(6) . . . . ?
N2 Ni2 C23 O4 102.3(3) . . . . ?
O2 Ni2 C23 C24 -116(7) . . . . ?
O1 Ni2 C23 C24 157(7) . . . . ?
N1 Ni2 C23 C24 71(7) . . . . ?
O5 Ni2 C23 C24 60(7) . . . . ?
N2 Ni2 C23 C24 -19(7) . . . . ?
O4 Ni2 C23 C24 -121(7) . . . . ?
Ni1 O3 C25 O2 -7.5(10) . . . . ?
Ni1 O3 C25 C26 172.9(4) . . . . ?
Ni2 O2 C25 O3 -15.8(9) . . . . ?
Ni2 O2 C25 C26 163.8(4) . . . . ?
Ni1 N5 C27 S1 -151(100) . . . . ?
